data_4134996
loop_
_publ_author_name
'Chen, Xiao-Gang'
'Song, Xian-Jiang'
'Zhang, Zhi-Xu'
'Zhang, Han-Yue'
'Pan, Qiang'
'Yao, Jie'
'You, Yu-Meng'
'Xiong, Ren-Gen'

_publ_section_title
;
 Confinement-Driven Ferroelectricity in a Two-Dimensional Hybrid Lead
 Iodide Perovskite.
;
_journal_issue 22
_journal_name_full 'Journal of the American Chemical Society'
_journal_page_first 10212
_journal_page_last 10218
_journal_paper_doi 10.1021/jacs.0c03710
_journal_volume 142
_journal_year 2020
_chemical_formula_moiety '4(I Pb0.25), 2(C F), 4(C0.50 N0.25), 4(C0.50)'
_chemical_formula_sum 'C6 F2 I4 N Pb'
_chemical_formula_weight 838.87
_space_group_crystal_system tetragonal
_space_group_IT_number 121
_space_group_name_Hall 'I -4 2'
_space_group_name_H-M_alt 'I -4 2 m'
_audit_creation_method SHELXL-2014/7
_cell_angle_alpha 90
_cell_angle_beta 90
_cell_angle_gamma 90
_cell_formula_units_Z 2
_cell_length_a 6.6369(11)
_cell_length_b 6.6369(11)
_cell_length_c 27.272(6)
_cell_measurement_reflns_used 214
_cell_measurement_temperature 493(2)
_cell_measurement_theta_max 19.7400
_cell_measurement_theta_min 2.9700
_cell_volume 1201.3(4)
_computing_structure_refinement 'SHELXL-2014/7 (Sheldrick, 2014)'
_diffrn_ambient_temperature 493(2)
_diffrn_measured_fraction_theta_full 0.995
_diffrn_measured_fraction_theta_max 0.864
_diffrn_measurement_device_type 'XtaLAB Synergy R, DW system, HyPix'
_diffrn_radiation_type MoK\a
_diffrn_radiation_wavelength 0.71073
_diffrn_reflns_av_R_equivalents 0.2214
_diffrn_reflns_av_unetI/netI 0.3093
_diffrn_reflns_Laue_measured_fraction_full 0.995
_diffrn_reflns_Laue_measured_fraction_max 0.864
_diffrn_reflns_limit_h_max 9
_diffrn_reflns_limit_h_min -6
_diffrn_reflns_limit_k_max 9
_diffrn_reflns_limit_k_min -5
_diffrn_reflns_limit_l_max 16
_diffrn_reflns_limit_l_min -37
_diffrn_reflns_number 1432
_diffrn_reflns_point_group_measured_fraction_full 0.961
_diffrn_reflns_point_group_measured_fraction_max 0.819
_diffrn_reflns_theta_full 25.242
_diffrn_reflns_theta_max 29.106
_diffrn_reflns_theta_min 2.988
_diffrn_source 'Rotating-anode X-ray tube'
_exptl_absorpt_coefficient_mu 12.156
_exptl_absorpt_correction_T_max 0.038
_exptl_absorpt_correction_T_min 0.032
_exptl_absorpt_correction_type multi-scan
_exptl_absorpt_process_details
;
CrysAlisPro 1.171.40.14e (Rigaku Oxford Diffraction, 2018)
Empirical absorption correction using spherical harmonics,
 implemented in SCALE3 ABSPACK scaling algorithm.
;
_exptl_crystal_colour red
_exptl_crystal_density_diffrn 2.319
_exptl_crystal_description sheeet
_exptl_crystal_F_000 710
_exptl_crystal_size_max 0.31
_exptl_crystal_size_mid 0.28
_exptl_crystal_size_min 0.27
_refine_diff_density_max 1.084
_refine_diff_density_min -1.728
_refine_diff_density_rms 0.313
_refine_ls_abs_structure_details
;
 Flack x determined using 26 quotients [(I+)-(I-)]/[(I+)+(I-)]
 (Parsons, Flack and Wagner, Acta Cryst. B69 (2013) 249-259).
;
_refine_ls_abs_structure_Flack 1.0(6)
_refine_ls_extinction_method none
_refine_ls_goodness_of_fit_ref 1.174
_refine_ls_hydrogen_treatment undef
_refine_ls_matrix_type full
_refine_ls_number_parameters 44
_refine_ls_number_reflns 847
_refine_ls_number_restraints 53
_refine_ls_restrained_S_all 1.157
_refine_ls_R_factor_all 0.4250
_refine_ls_R_factor_gt 0.1909
_refine_ls_shift/su_max 0.093
_refine_ls_shift/su_mean 0.015
_refine_ls_structure_factor_coef Fsqd
_refine_ls_weighting_details 'w=1/[\s^2^(Fo^2^)+(0.2000P)^2^] where P=(Fo^2^+2Fc^2^)/3'
_refine_ls_weighting_scheme calc
_refine_ls_wR_factor_gt 0.4486
_refine_ls_wR_factor_ref 0.5254
_reflns_Friedel_coverage 0.606
_reflns_Friedel_fraction_full 0.912
_reflns_Friedel_fraction_max 0.754
_reflns_number_gt 213
_reflns_number_total 847
_reflns_threshold_expression 'I > 2\s(I)'
_cod_data_source_file ja0c03710_si_010.cif
_cod_data_source_block I42M
_cod_depositor_comments
;Adding full bibliography for 4134988--4134996.cif.

 Adding full bibliography for 4134988--4134996.cif.
;
_cod_original_cell_volume 1201.3(5)
_cod_original_formula_sum 'C6 F2 I4 N Pb '
_cod_database_code 4134996
_shelx_shelxl_version_number 2014/7
_shelx_space_group_comment
;
The symmetry employed for this shelxl refinement is uniquely defined
by the following loop, which should always be used as a source of
symmetry information in preference to the above space-group names.
They are only intended as comments.
;

loop_
_space_group_symop_operation_xyz
'x, y, z'
'-x, -y, z'
'y, -x, -z'
'-y, x, -z'
'-x, y, -z'
'x, -y, -z'
'-y, -x, z'
'y, x, z'
'x+1/2, y+1/2, z+1/2'
'-x+1/2, -y+1/2, z+1/2'
'y+1/2, -x+1/2, -z+1/2'
'-y+1/2, x+1/2, -z+1/2'
'-x+1/2, y+1/2, -z+1/2'
'x+1/2, -y+1/2, -z+1/2'
'-y+1/2, -x+1/2, z+1/2'
'y+1/2, x+1/2, z+1/2'

loop_
_atom_site_label
_atom_site_type_symbol
_atom_site_fract_x
_atom_site_fract_y
_atom_site_fract_z
_atom_site_U_iso_or_equiv
_atom_site_adp_type
_atom_site_occupancy
_atom_site_site_symmetry_order
_atom_site_calc_flag
_atom_site_refinement_flags_posn
_atom_site_refinement_flags_adp
_atom_site_refinement_flags_occupancy
_atom_site_disorder_assembly
_atom_site_disorder_group
F1 F 0.958(6) 1.216(3) 0.699(5) 0.354(13) Uani 0.25 1 d D U P . .
C3 C 1.039(3) 1.039(3) 0.7037(9) 0.479(14) Uani 0.5 2 d DS TU P . .
C2 C 1.035(5) 1.204(3) 0.6688(6) 0.235(13) Uani 0.25 1 d D U P . .
C1 C 1.134(2) 1.134(2) 0.6246(6) 0.180(14) Uani 0.5 2 d DS TU P . .
N1 N 1.0000 1.0000 0.5943(11) 0.135(13) Uani 0.5 4 d DS TU P . .
Pb1 Pb 0.5000 0.5000 0.5000 0.1307(14) Uani 1 8 d DS TU P . .
I2 I 0.0000 0.5000 0.5000 0.1437(19) Uani 1 4 d S TU P . .
I1 I 0.5000 0.5000 0.6158(2) 0.259(4) Uani 1 4 d DS TU P . .

loop_
_atom_site_aniso_label
_atom_site_aniso_U_11
_atom_site_aniso_U_22
_atom_site_aniso_U_33
_atom_site_aniso_U_23
_atom_site_aniso_U_13
_atom_site_aniso_U_12
F1 0.356(19) 0.352(19) 0.355(19) -0.001(15) 0.000(15) 0.003(15)
C3 0.480(16) 0.480(16) 0.48(2) -0.001(11) -0.001(11) 0.000(15)
C2 0.238(19) 0.232(19) 0.235(19) 0.001(15) 0.000(15) -0.002(15)
C1 0.178(16) 0.178(16) 0.183(19) 0.002(11) 0.002(11) 0.002(15)
N1 0.135(15) 0.135(15) 0.133(19) 0.000 0.000 0.000(15)
Pb1 0.1436(19) 0.1436(19) 0.105(2) 0.000 0.000 0.000
I2 0.102(3) 0.182(4) 0.147(3) 0.000 0.000 0.000
I1 0.336(6) 0.336(6) 0.106(3) 0.000 0.000 -0.01(2)

loop_
_atom_type_symbol
_atom_type_description
_atom_type_scat_dispersion_real
_atom_type_scat_dispersion_imag
_atom_type_scat_source
C C 0.0033 0.0016 'International Tables Vol C Tables 4.2.6.8 and 6.1.1.4'
H H 0.0000 0.0000 'International Tables Vol C Tables 4.2.6.8 and 6.1.1.4'
N N 0.0061 0.0033 'International Tables Vol C Tables 4.2.6.8 and 6.1.1.4'
F F 0.0171 0.0103 'International Tables Vol C Tables 4.2.6.8 and 6.1.1.4'
I I -0.4742 1.8119 'International Tables Vol C Tables 4.2.6.8 and 6.1.1.4'
Pb Pb -3.3944 10.1111 'International Tables Vol C Tables 4.2.6.8 and 6.1.1.4'

loop_
_geom_angle_atom_site_label_1
_geom_angle_atom_site_label_2
_geom_angle_atom_site_label_3
_geom_angle
_geom_angle_site_symmetry_1
_geom_angle_site_symmetry_3
_geom_angle_publ_flag
C2 F1 C3 78(4) . . ?
C2 F1 C3 89(4) . 2_775 ?
C3 F1 C3 24.0(19) . 2_775 ?
C2 F1 F1 108(3) . 7_775 ?
C3 F1 F1 70(2) . 7_775 ?
C3 F1 F1 45.8(14) 2_775 7_775 ?
C3 C3 F1 110(2) 2_775 8 ?
C3 C3 F1 110(2) 2_775 . ?
F1 C3 F1 138(5) 8 . ?
C3 C3 C2 121.4(18) 2_775 . ?
F1 C3 C2 105(5) 8 . ?
F1 C3 C2 41(6) . . ?
C3 C3 C2 121.5(17) 2_775 8 ?
F1 C3 C2 41(6) 8 8 ?
F1 C3 C2 105(5) . 8 ?
C2 C3 C2 66(3) . 8 ?
C3 C3 F1 45.8(14) 2_775 7_775 ?
F1 C3 F1 154(5) 8 7_775 ?
F1 C3 F1 64(3) . 7_775 ?
C2 C3 F1 86(4) . 7_775 ?
C2 C3 F1 135(5) 8 7_775 ?
C3 C3 F1 45.9(14) 2_775 2_775 ?
F1 C3 F1 64(3) 8 2_775 ?
F1 C3 F1 154(5) . 2_775 ?
C2 C3 F1 135(5) . 2_775 ?
C2 C3 F1 86(4) 8 2_775 ?
F1 C3 F1 91(3) 7_775 2_775 ?
C3 C3 C2 39.7(11) 2_775 2_775 ?
F1 C3 C2 81(4) 8 2_775 ?
F1 C3 C2 127(5) . 2_775 ?
C2 C3 C2 108(2) . 2_775 ?
C2 C3 C2 82(3) 8 2_775 ?
F1 C3 C2 74(3) 7_775 2_775 ?
F1 C3 C2 30(4) 2_775 2_775 ?
C3 C3 C2 39.7(11) 2_775 7_775 ?
F1 C3 C2 127(5) 8 7_775 ?
F1 C3 C2 81(4) . 7_775 ?
C2 C3 C2 82(3) . 7_775 ?
C2 C3 C2 108(2) 8 7_775 ?
F1 C3 C2 30(4) 7_775 7_775 ?
F1 C3 C2 74(3) 2_775 7_775 ?
C2 C3 C2 48(2) 2_775 7_775 ?
F1 C2 C1 165(3) . . ?
F1 C2 C3 61(2) . . ?
C1 C2 C3 107.0(18) . . ?
F1 C2 C2 116(4) . 8 ?
C1 C2 C2 56.8(11) . 8 ?
C3 C2 C2 56.9(13) . 8 ?
F1 C2 C3 61.2(16) . 2_775 ?
C1 C2 C3 104.7(15) . 2_775 ?
C3 C2 C3 18.9(15) . 2_775 ?
C2 C2 C3 65.9(10) 8 2_775 ?
C2 C1 C2 66(2) 8 . ?
C2 C1 N1 113(2) 8 . ?
C2 C1 N1 113(2) . . ?
C1 N1 C1 113(2) 2_775 . ?
I1 Pb1 I1 180.0 3_566 . ?
I1 Pb1 I2 90.0 3_566 . ?
I1 Pb1 I2 90.0 . . ?
I1 Pb1 I2 90.0 3_566 1_655 ?
I1 Pb1 I2 90.0 . 1_655 ?
I2 Pb1 I2 180.0 . 1_655 ?
I1 Pb1 I2 90.0 3_566 3_556 ?
I1 Pb1 I2 90.0 . 3_556 ?
I2 Pb1 I2 90.0 . 3_556 ?
I2 Pb1 I2 90.0 1_655 3_556 ?
I1 Pb1 I2 90.0 3_566 3_566 ?
I1 Pb1 I2 90.0 . 3_566 ?
I2 Pb1 I2 90.0 . 3_566 ?
I2 Pb1 I2 90.0 1_655 3_566 ?
I2 Pb1 I2 180.0 3_556 3_566 ?
Pb1 I2 Pb1 180.0 1_455 . ?

loop_
_geom_bond_atom_site_label_1
_geom_bond_atom_site_label_2
_geom_bond_distance
_geom_bond_site_symmetry_2
_geom_bond_publ_flag
F1 C2 0.98(13) . ?
F1 C3 1.30(2) . ?
F1 C3 1.70(3) 2_775 ?
F1 F1 1.63(7) 7_775 ?
C3 C3 0.74(6) 2_775 ?
C3 F1 1.30(2) 8 ?
C3 C2 1.45(2) . ?
C3 C2 1.45(2) 8 ?
C3 F1 1.70(3) 7_775 ?
C3 F1 1.70(3) 2_775 ?
C3 C2 1.94(3) 2_775 ?
C3 C2 1.94(3) 7_775 ?
C2 C1 1.45(2) . ?
C2 C2 1.59(6) 8 ?
C2 C3 1.94(3) 2_775 ?
C1 C2 1.45(2) 8 ?
C1 N1 1.502(19) . ?
N1 C1 1.502(19) 2_775 ?
Pb1 I1 3.158(6) 3_566 ?
Pb1 I1 3.158(6) . ?
Pb1 I2 3.3184(5) . ?
Pb1 I2 3.3184(5) 1_655 ?
Pb1 I2 3.3184(5) 3_556 ?
Pb1 I2 3.3185(5) 3_566 ?
I2 Pb1 3.3184(5) 1_455 ?
